data_7040741
loop_
_publ_author_name
'Mendes, Luisa L.'
'Englert, Daniel'
'Fernandes, Christiane'
'Gahan, Lawrence R.'
'Schenk, Gerhard'
'Horn, Adolfo'

_publ_section_title
;
 Metallohydrolase biomimetics with catalytic and structural flexibility.
;
_journal_issue 46
_journal_name_full 'Dalton transactions (Cambridge, England : 2003)'
_journal_page_first 18510
_journal_page_last 18521
_journal_paper_doi 10.1039/c6dt03200a
_journal_volume 45
_journal_year 2016
_chemical_compound_source 'synthesis as described'
_chemical_formula_moiety 'C54 H54 N14 O18 P2 Zn4, 2(Cl O4)'
_chemical_formula_sum 'C54 H54 Cl2 N14 O26 P2 Zn4'
_chemical_formula_weight 1709.43
_chemical_name_systematic
;
 ?
;
_space_group_IT_number 2
_symmetry_cell_setting triclinic
_symmetry_Int_Tables_number 2
_symmetry_space_group_name_Hall '-P 1'
_symmetry_space_group_name_H-M 'P -1'
_atom_sites_solution_hydrogens geom
_atom_sites_solution_primary direct
_atom_sites_solution_secondary difmap
_audit_conform_dict_location ftp://ftp.iucr.org/pub/cif_core.dic
_audit_conform_dict_name cif_core.dic
_audit_conform_dict_version 2.4
_audit_creation_date 2016-09-11T13:12:31-00:00
_audit_creation_method 'WinGX routine CIF_UPDATE'
_audit_update_record
;
2016-09-11 deposited with the CCDC.
2016-09-27 downloaded from the CCDC.
;
_cell_angle_alpha 67.511(12)
_cell_angle_beta 72.975(11)
_cell_angle_gamma 82.475(10)
_cell_formula_units_Z 1
_cell_length_a 8.8153(10)
_cell_length_b 14.3078(18)
_cell_length_c 14.6939(18)
_cell_measurement_reflns_used 3528
_cell_measurement_temperature 190(2)
_cell_measurement_theta_max 26.269
_cell_measurement_theta_min 3.503
_cell_measurement_wavelength 0.71073
_cell_volume 1636.9(4)
_computing_cell_refinement
;
        CrysAlisPro, Agilent Technologies,
        Version 1.171.37.35 (release 13-08-2014 CrysAlis171 .NET)
        (compiled Aug 13 2014,18:06:01)
;
_computing_data_collection
;
        CrysAlisPro, Agilent Technologies,
        Version 1.171.37.35 (release 13-08-2014 CrysAlis171 .NET)
        (compiled Aug 13 2014,18:06:01)
;
_computing_data_reduction
;
        CrysAlisPro, Agilent Technologies,
        Version 1.171.37.35 (release 13-08-2014 CrysAlis171 .NET)
        (compiled Aug 13 2014,18:06:01)
;
_computing_molecular_graphics 'Ortep-3 for Windows (Farrugia, 1997)'
_computing_publication_material 'WinGX publication routines (Farrugia, 1999)'
_computing_structure_refinement 'SHELXL-97 (Sheldrick, 2008)'
_diffrn_ambient_temperature 190(2)
_diffrn_detector 'CCD plate'
_diffrn_detector_area_resol_mean 16.0696
_diffrn_measured_fraction_theta_full 0.997
_diffrn_measured_fraction_theta_max 0.997
_diffrn_measurement_device 'four-circle diffractometer'
_diffrn_measurement_device_type 'Xcalibur, Sapphire3, Gemini ultra'
_diffrn_measurement_method '\w scans'
_diffrn_orient_matrix_UB_11 -0.0387556
_diffrn_orient_matrix_UB_12 -0.0270329
_diffrn_orient_matrix_UB_13 -0.0180693
_diffrn_orient_matrix_UB_21 0.071745
_diffrn_orient_matrix_UB_22 -0.0024939
_diffrn_orient_matrix_UB_23 -0.0368789
_diffrn_orient_matrix_UB_31 0.020861
_diffrn_orient_matrix_UB_32 -0.046294
_diffrn_orient_matrix_UB_33 0.035342
_diffrn_radiation_monochromator graphite
_diffrn_radiation_probe x-ray
_diffrn_radiation_type MoK\a
_diffrn_radiation_wavelength 0.71073
_diffrn_reflns_av_R_equivalents 0.0367
_diffrn_reflns_av_unetI/netI 0.0578
_diffrn_reflns_limit_h_max 10
_diffrn_reflns_limit_h_min -10
_diffrn_reflns_limit_k_max 16
_diffrn_reflns_limit_k_min -16
_diffrn_reflns_limit_l_max 17
_diffrn_reflns_limit_l_min -17
_diffrn_reflns_number 12010
_diffrn_reflns_theta_full 25
_diffrn_reflns_theta_max 25
_diffrn_reflns_theta_min 3.32
_diffrn_source 'Enhance (Mo) X-ray Source'
_exptl_absorpt_coefficient_mu 1.673
_exptl_absorpt_correction_T_max 1
_exptl_absorpt_correction_T_min 0.93146
_exptl_absorpt_correction_type multi-scan
_exptl_absorpt_process_details
;
        CrysAlisPro, Agilent Technologies,
        Version 1.171.37.35 (release 13-08-2014 CrysAlis171 .NET)
        (compiled Aug 13 2014,18:06:01)
        Empirical absorption correction using spherical harmonics,
 implemented in SCALE3 ABSPACK scaling algorithm.
        Empirical absorption correction using spherical harmonics,
 implemented in SCALE3 ABSPACK scaling algorithm.
;
_exptl_crystal_colour colourless
_exptl_crystal_density_diffrn 1.734
_exptl_crystal_density_method 'not measured'
_exptl_crystal_description prism
_exptl_crystal_F_000 868
_exptl_crystal_size_max 0.3
_exptl_crystal_size_mid 0.2
_exptl_crystal_size_min 0.2
_refine_diff_density_max 0.63
_refine_diff_density_min -0.362
_refine_diff_density_rms 0.08
_refine_ls_extinction_method none
_refine_ls_goodness_of_fit_ref 1.051
_refine_ls_hydrogen_treatment constr
_refine_ls_matrix_type full
_refine_ls_number_parameters 460
_refine_ls_number_reflns 5756
_refine_ls_number_restraints 0
_refine_ls_restrained_S_all 1.051
_refine_ls_R_factor_all 0.062
_refine_ls_R_factor_gt 0.0435
_refine_ls_shift/su_max 0
_refine_ls_shift/su_mean 0
_refine_ls_structure_factor_coef Fsqd
_refine_ls_weighting_details 'calc w=1/[\s^2^(Fo^2^)+(0.0373P)^2^+1.1631P] where P=(Fo^2^+2Fc^2^)/3'
_refine_ls_weighting_scheme calc
_refine_ls_wR_factor_gt 0.0923
_refine_ls_wR_factor_ref 0.1007
_reflns_number_gt 4498
_reflns_number_total 5756
_reflns_threshold_expression >2\s(I)
_cod_data_source_file c6dt03200a2.cif
_cod_data_source_block ah5
_cod_depositor_comments 'Adding full bibliography for 7040739--7040741.cif.'
_cod_original_cell_volume 1636.9(3)
_cod_database_code 7040741

loop_
_symmetry_equiv_pos_as_xyz
'x, y, z'
'-x, -y, -z'

loop_
_atom_site_label
_atom_site_type_symbol
_atom_site_fract_x
_atom_site_fract_y
_atom_site_fract_z
_atom_site_U_iso_or_equiv
_atom_site_adp_type
_atom_site_occupancy
_atom_site_symmetry_multiplicity
_atom_site_calc_flag
_atom_site_refinement_flags
C1 C 0.8249(5) 0.2769(3) 0.2597(3) 0.0344(10) Uani 1 1 d .
H1 H 0.7546 0.3261 0.2796 0.041 Uiso 1 1 calc R
C2 C 0.9807(5) 0.2743(4) 0.2608(3) 0.0419(11) Uani 1 1 d .
H2 H 1.0177 0.3206 0.2813 0.05 Uiso 1 1 calc R
C3 C 1.0809(5) 0.2037(4) 0.2317(3) 0.0435(12) Uani 1 1 d .
H3 H 1.19 0.2016 0.2296 0.052 Uiso 1 1 calc R
C4 C 1.0233(5) 0.1358(3) 0.2057(3) 0.0387(11) Uani 1 1 d .
H4 H 1.0912 0.0846 0.1878 0.046 Uiso 1 1 calc R
C5 C 0.8665(5) 0.1423(3) 0.2056(3) 0.0312(9) Uani 1 1 d .
C6 C 0.7992(5) 0.0732(3) 0.1712(4) 0.0431(11) Uani 1 1 d .
H6A H 0.8293 0.098 0.0956 0.052 Uiso 1 1 calc R
H6B H 0.8458 0.0043 0.1963 0.052 Uiso 1 1 calc R
C7 C 0.5712(6) -0.0062(3) 0.3114(4) 0.0475(12) Uani 1 1 d .
H7A H 0.6565 -0.0209 0.3466 0.057 Uiso 1 1 calc R
H7B H 0.5495 -0.0697 0.3059 0.057 Uiso 1 1 calc R
C8 C 0.4246(6) 0.0274(3) 0.3746(3) 0.0407(11) Uani 1 1 d .
C9 C 0.3238(7) -0.0427(4) 0.4560(4) 0.0594(15) Uani 1 1 d .
H9 H 0.3428 -0.1131 0.4698 0.071 Uiso 1 1 calc R
C10 C 0.1976(7) -0.0094(5) 0.5156(4) 0.0703(18) Uani 1 1 d .
H10 H 0.1267 -0.0568 0.5709 0.084 Uiso 1 1 calc R
C11 C 0.1719(7) 0.0919(5) 0.4964(4) 0.0649(16) Uani 1 1 d .
H11 H 0.0857 0.116 0.5388 0.078 Uiso 1 1 calc R
C12 C 0.2764(6) 0.1585(4) 0.4127(3) 0.0471(12) Uani 1 1 d .
H12 H 0.2596 0.2292 0.3978 0.057 Uiso 1 1 calc R
C13 C 0.5470(6) 0.0591(3) 0.1377(3) 0.0425(11) Uani 1 1 d .
H13A H 0.4365 0.0374 0.1745 0.051 Uiso 1 1 calc R
H13B H 0.603 0.0067 0.1105 0.051 Uiso 1 1 calc R
C14 C 0.5463(5) 0.1567(3) 0.0521(3) 0.0349(10) Uani 1 1 d .
H14 H 0.6577 0.1711 0.0085 0.042 Uiso 1 1 calc R
C15 C 0.4441(5) 0.1530(3) -0.0137(3) 0.0375(10) Uani 1 1 d .
H15A H 0.4856 0.1002 -0.0435 0.045 Uiso 1 1 calc R
H15B H 0.3336 0.1366 0.0281 0.045 Uiso 1 1 calc R
C16 C 0.3295(5) 0.2671(3) -0.1497(3) 0.0393(11) Uani 1 1 d .
H16A H 0.3165 0.203 -0.1574 0.047 Uiso 1 1 calc R
H16B H 0.366 0.3188 -0.219 0.047 Uiso 1 1 calc R
C17 C 0.1731(5) 0.3003(3) -0.0956(3) 0.0327(10) Uani 1 1 d .
C18 C 0.0317(6) 0.2882(3) -0.1125(3) 0.0424(11) Uani 1 1 d .
H18 H 0.03 0.2525 -0.1551 0.051 Uiso 1 1 calc R
C19 C -0.1066(6) 0.3284(3) -0.0670(4) 0.0451(12) Uani 1 1 d .
H19 H -0.2041 0.3228 -0.0796 0.054 Uiso 1 1 calc R
C20 C -0.1020(5) 0.3764(3) -0.0033(3) 0.0403(11) Uani 1 1 d .
H20 H -0.1961 0.4045 0.029 0.048 Uiso 1 1 calc R
C21 C 0.0417(5) 0.3833(3) 0.0132(3) 0.0336(10) Uani 1 1 d .
H21 H 0.044 0.415 0.059 0.04 Uiso 1 1 calc R
C22 C 0.2305(6) 0.5063(3) 0.3141(3) 0.0397(11) Uani 1 1 d .
C23 C 0.3690(6) 0.5136(4) 0.3384(3) 0.0482(12) Uani 1 1 d .
H23 H 0.463 0.48 0.3139 0.058 Uiso 1 1 calc R
C24 C 0.3732(7) 0.5680(4) 0.3967(3) 0.0557(14) Uani 1 1 d .
H24 H 0.4683 0.571 0.4133 0.067 Uiso 1 1 calc R
C25 C 0.2389(9) 0.6179(4) 0.4306(3) 0.0607(16) Uani 1 1 d .
C26 C 0.0961(7) 0.6119(4) 0.4121(3) 0.0563(15) Uani 1 1 d .
H26 H 0.0034 0.6461 0.4374 0.068 Uiso 1 1 calc R
C27 C 0.0926(6) 0.5542(3) 0.3550(3) 0.0450(12) Uani 1 1 d .
Cl1 Cl 0.18154(16) -0.13539(9) 0.22243(9) 0.0500(3) Uani 1 1 d .
N1 N 0.7689(4) 0.2130(2) 0.2318(2) 0.0292(8) Uani 1 1 d .
N2 N 0.6265(4) 0.0686(2) 0.2092(3) 0.0352(8) Uani 1 1 d .
N3 N 0.3990(4) 0.1264(3) 0.3530(2) 0.0361(8) Uani 1 1 d .
N4 N 0.4488(4) 0.2522(2) -0.0947(2) 0.0311(8) Uani 1 1 d .
H4A H 0.5495 0.2637 -0.1398 0.037 Uiso 1 1 calc R
N5 N 0.1772(4) 0.3475(2) -0.0324(2) 0.0304(8) Uani 1 1 d .
N6 N -0.0620(5) 0.5476(3) 0.3396(3) 0.0560(12) Uani 1 1 d .
N7 N 0.2459(10) 0.6835(4) 0.4878(4) 0.0816(18) Uani 1 1 d .
O1 O 0.4909(3) 0.23685(19) 0.08883(19) 0.0304(6) Uani 1 1 d .
O2 O 0.4766(4) 0.3563(2) 0.2220(2) 0.0406(8) Uani 1 1 d .
O3 O 0.3092(3) 0.4189(2) 0.09663(19) 0.0313(6) Uani 1 1 d .
O4 O 0.4669(4) 0.5402(2) 0.1185(2) 0.0424(7) Uani 1 1 d .
O5 O 0.2266(3) 0.4589(2) 0.2517(2) 0.0394(7) Uani 1 1 d .
O6 O -0.0832(4) 0.4829(3) 0.3111(3) 0.0753(12) Uani 1 1 d .
O7 O -0.1674(5) 0.6080(3) 0.3584(3) 0.0854(14) Uani 1 1 d .
O8 O 0.1216(7) 0.7280(3) 0.5145(3) 0.1040(18) Uani 1 1 d .
O9 O 0.3736(8) 0.6884(4) 0.5026(4) 0.1103(19) Uani 1 1 d .
O10 O 0.2071(5) -0.0518(3) 0.1278(3) 0.0811(13) Uani 1 1 d .
O11 O 0.0225(5) -0.1378(3) 0.2810(3) 0.1062(18) Uani 1 1 d .
O12 O 0.2873(8) -0.1344(4) 0.2774(4) 0.138(2) Uani 1 1 d .
O13 O 0.2141(4) -0.2269(2) 0.2025(3) 0.0581(9) Uani 1 1 d .
P1 P 0.38520(12) 0.44257(7) 0.16362(7) 0.0257(2) Uani 1 1 d .
Zn1 Zn 0.54123(5) 0.22170(3) 0.21595(3) 0.02538(13) Uani 1 1 d .
Zn2 Zn 0.39790(5) 0.35422(3) -0.00793(3) 0.02471(13) Uani 1 1 d .

loop_
_atom_site_aniso_label
_atom_site_aniso_U_11
_atom_site_aniso_U_22
_atom_site_aniso_U_33
_atom_site_aniso_U_23
_atom_site_aniso_U_13
_atom_site_aniso_U_12
C1 0.030(2) 0.044(3) 0.035(2) -0.021(2) -0.0072(19) -0.003(2)
C2 0.036(3) 0.057(3) 0.043(3) -0.025(2) -0.013(2) -0.009(2)
C3 0.024(2) 0.063(3) 0.040(3) -0.012(2) -0.010(2) -0.005(2)
C4 0.028(2) 0.047(3) 0.040(2) -0.017(2) -0.009(2) 0.005(2)
C5 0.027(2) 0.035(2) 0.032(2) -0.0129(19) -0.0083(18) 0.0032(19)
C6 0.039(3) 0.040(3) 0.063(3) -0.032(2) -0.019(2) 0.010(2)
C7 0.059(3) 0.029(2) 0.056(3) -0.005(2) -0.030(3) -0.006(2)
C8 0.045(3) 0.041(3) 0.038(3) -0.005(2) -0.022(2) -0.010(2)
C9 0.072(4) 0.056(3) 0.050(3) -0.002(3) -0.030(3) -0.024(3)
C10 0.066(4) 0.093(5) 0.038(3) 0.003(3) -0.015(3) -0.037(4)
C11 0.049(3) 0.104(5) 0.036(3) -0.018(3) -0.008(2) -0.011(3)
C12 0.043(3) 0.062(3) 0.035(3) -0.016(2) -0.010(2) -0.002(2)
C13 0.053(3) 0.032(2) 0.056(3) -0.024(2) -0.026(2) 0.003(2)
C14 0.035(2) 0.033(2) 0.049(3) -0.026(2) -0.014(2) 0.0016(19)
C15 0.048(3) 0.032(2) 0.045(3) -0.023(2) -0.021(2) 0.003(2)
C16 0.046(3) 0.045(3) 0.036(2) -0.021(2) -0.014(2) -0.006(2)
C17 0.033(2) 0.034(2) 0.032(2) -0.0081(19) -0.0131(19) -0.0034(19)
C18 0.047(3) 0.040(3) 0.050(3) -0.017(2) -0.023(2) -0.009(2)
C19 0.038(3) 0.041(3) 0.062(3) -0.014(2) -0.027(2) -0.003(2)
C20 0.028(2) 0.034(2) 0.054(3) -0.011(2) -0.012(2) 0.002(2)
C21 0.033(2) 0.029(2) 0.040(2) -0.0138(19) -0.011(2) 0.0003(19)
C22 0.053(3) 0.034(2) 0.029(2) -0.016(2) -0.001(2) -0.001(2)
C23 0.064(3) 0.050(3) 0.039(3) -0.026(2) -0.015(2) 0.003(3)
C24 0.080(4) 0.053(3) 0.040(3) -0.022(3) -0.017(3) -0.005(3)
C25 0.113(5) 0.039(3) 0.031(3) -0.017(2) -0.013(3) -0.006(3)
C26 0.088(4) 0.036(3) 0.031(3) -0.014(2) 0.004(3) 0.006(3)
C27 0.051(3) 0.040(3) 0.036(3) -0.013(2) 0.001(2) 0.000(2)
Cl1 0.0613(8) 0.0394(7) 0.0479(7) -0.0200(6) -0.0051(6) -0.0050(6)
N1 0.0248(18) 0.0338(19) 0.0340(18) -0.0175(16) -0.0086(15) 0.0004(15)
N2 0.039(2) 0.0297(19) 0.049(2) -0.0208(17) -0.0241(18) 0.0052(16)
N3 0.032(2) 0.045(2) 0.0325(19) -0.0127(17) -0.0121(16) -0.0026(17)
N4 0.0280(19) 0.0346(19) 0.040(2) -0.0232(17) -0.0090(15) 0.0004(16)
N5 0.0290(19) 0.0321(19) 0.0351(19) -0.0142(16) -0.0128(15) -0.0012(16)
N6 0.056(3) 0.046(3) 0.050(3) -0.018(2) 0.007(2) 0.005(2)
N7 0.150(6) 0.051(3) 0.046(3) -0.026(2) -0.016(3) -0.005(4)
O1 0.0374(16) 0.0260(14) 0.0388(16) -0.0204(13) -0.0175(13) 0.0062(13)
O2 0.056(2) 0.0333(16) 0.0491(18) -0.0274(14) -0.0286(16) 0.0147(15)
O3 0.0287(15) 0.0361(16) 0.0376(16) -0.0232(13) -0.0108(13) 0.0065(13)
O4 0.055(2) 0.0360(17) 0.0371(16) -0.0181(14) 0.0008(14) -0.0197(15)
O5 0.0359(17) 0.0483(18) 0.0424(17) -0.0305(15) -0.0026(14) -0.0033(14)
O6 0.050(2) 0.066(3) 0.116(3) -0.051(3) -0.006(2) -0.004(2)
O7 0.072(3) 0.092(3) 0.079(3) -0.039(3) -0.006(2) 0.037(3)
O8 0.187(6) 0.068(3) 0.062(3) -0.044(2) -0.022(3) 0.019(3)
O9 0.164(6) 0.108(4) 0.094(4) -0.061(3) -0.042(4) -0.027(4)
O10 0.113(4) 0.045(2) 0.052(2) -0.0063(18) 0.006(2) 0.010(2)
O11 0.091(3) 0.078(3) 0.082(3) -0.011(2) 0.039(3) 0.025(3)
O12 0.212(6) 0.133(5) 0.099(4) -0.020(3) -0.080(4) -0.092(4)
O13 0.058(2) 0.0411(19) 0.077(2) -0.0293(18) -0.0094(19) -0.0038(17)
P1 0.0254(5) 0.0248(5) 0.0306(6) -0.0151(5) -0.0058(4) -0.0009(4)
Zn1 0.0233(3) 0.0248(2) 0.0330(3) -0.0145(2) -0.0102(2) 0.00197(19)
Zn2 0.0235(3) 0.0248(2) 0.0311(3) -0.0143(2) -0.00910(19) -0.00079(19)

loop_
_atom_type_symbol
_atom_type_description
_atom_type_scat_dispersion_real
_atom_type_scat_dispersion_imag
_atom_type_scat_source
C C 0.0033 0.0016 'International Tables Vol C Tables 4.2.6.8 and 6.1.1.4'
H H 0 0 'International Tables Vol C Tables 4.2.6.8 and 6.1.1.4'
Cl Cl 0.1484 0.1585 'International Tables Vol C Tables 4.2.6.8 and 6.1.1.4'
N N 0.0061 0.0033 'International Tables Vol C Tables 4.2.6.8 and 6.1.1.4'
O O 0.0106 0.006 'International Tables Vol C Tables 4.2.6.8 and 6.1.1.4'
P P 0.1023 0.0942 'International Tables Vol C Tables 4.2.6.8 and 6.1.1.4'
Zn Zn 0.2839 1.4301 'International Tables Vol C Tables 4.2.6.8 and 6.1.1.4'

loop_
_geom_angle_atom_site_label_1
_geom_angle_atom_site_label_2
_geom_angle_atom_site_label_3
_geom_angle
_geom_angle_site_symmetry_1
_geom_angle_site_symmetry_3
N1 C1 C2 122.4(4) . .
N1 C1 H1 118.8 . .
C2 C1 H1 118.8 . .
C3 C2 C1 118.4(4) . .
C3 C2 H2 120.8 . .
C1 C2 H2 120.8 . .
C2 C3 C4 119.6(4) . .
C2 C3 H3 120.2 . .
C4 C3 H3 120.2 . .
C3 C4 C5 119.4(4) . .
C3 C4 H4 120.3 . .
C5 C4 H4 120.3 . .
N1 C5 C4 121.0(4) . .
N1 C5 C6 117.5(3) . .
C4 C5 C6 121.5(4) . .
N2 C6 C5 111.7(3) . .
N2 C6 H6A 109.3 . .
C5 C6 H6A 109.3 . .
N2 C6 H6B 109.3 . .
C5 C6 H6B 109.3 . .
H6A C6 H6B 108 . .
N2 C7 C8 113.2(3) . .
N2 C7 H7A 108.9 . .
C8 C7 H7A 108.9 . .
N2 C7 H7B 108.9 . .
C8 C7 H7B 108.9 . .
H7A C7 H7B 107.8 . .
N3 C8 C9 121.5(5) . .
N3 C8 C7 117.7(4) . .
C9 C8 C7 120.8(5) . .
C10 C9 C8 119.0(5) . .
C10 C9 H9 120.5 . .
C8 C9 H9 120.5 . .
C9 C10 C11 120.4(5) . .
C9 C10 H10 119.8 . .
C11 C10 H10 119.8 . .
C10 C11 C12 117.8(5) . .
C10 C11 H11 121.1 . .
C12 C11 H11 121.1 . .
N3 C12 C11 122.1(5) . .
N3 C12 H12 118.9 . .
C11 C12 H12 118.9 . .
N2 C13 C14 110.7(3) . .
N2 C13 H13A 109.5 . .
C14 C13 H13A 109.5 . .
N2 C13 H13B 109.5 . .
C14 C13 H13B 109.5 . .
H13A C13 H13B 108.1 . .
O1 C14 C13 110.9(3) . .
O1 C14 C15 109.3(3) . .
C13 C14 C15 111.5(3) . .
O1 C14 H14 108.3 . .
C13 C14 H14 108.3 . .
C15 C14 H14 108.3 . .
N4 C15 C14 107.6(3) . .
N4 C15 H15A 110.2 . .
C14 C15 H15A 110.2 . .
N4 C15 H15B 110.2 . .
C14 C15 H15B 110.2 . .
H15A C15 H15B 108.5 . .
N4 C16 C17 111.7(3) . .
N4 C16 H16A 109.3 . .
C17 C16 H16A 109.3 . .
N4 C16 H16B 109.3 . .
C17 C16 H16B 109.3 . .
H16A C16 H16B 107.9 . .
N5 C17 C18 121.3(4) . .
N5 C17 C16 116.4(4) . .
C18 C17 C16 122.2(4) . .
C19 C18 C17 119.3(4) . .
C19 C18 H18 120.4 . .
C17 C18 H18 120.4 . .
C20 C19 C18 119.3(4) . .
C20 C19 H19 120.4 . .
C18 C19 H19 120.4 . .
C19 C20 C21 118.8(4) . .
C19 C20 H20 120.6 . .
C21 C20 H20 120.6 . .
N5 C21 C20 122.7(4) . .
N5 C21 H21 118.6 . .
C20 C21 H21 118.6 . .
O5 C22 C23 122.7(4) . .
O5 C22 C27 120.0(4) . .
C23 C22 C27 117.3(4) . .
C24 C23 C22 121.8(5) . .
C24 C23 H23 119.1 . .
C22 C23 H23 119.1 . .
C25 C24 C23 119.2(5) . .
C25 C24 H24 120.4 . .
C23 C24 H24 120.4 . .
C24 C25 C26 122.4(5) . .
C24 C25 N7 119.3(6) . .
C26 C25 N7 118.3(6) . .
C25 C26 C27 117.8(5) . .
C25 C26 H26 121.1 . .
C27 C26 H26 121.1 . .
C26 C27 C22 121.4(5) . .
C26 C27 N6 116.0(4) . .
C22 C27 N6 122.5(4) . .
O12 Cl1 O11 111.3(3) . .
O12 Cl1 O13 106.4(3) . .
O11 Cl1 O13 107.5(3) . .
O12 Cl1 O10 110.9(3) . .
O11 Cl1 O10 111.4(2) . .
O13 Cl1 O10 109.0(2) . .
C1 N1 C5 119.2(3) . .
C1 N1 Zn1 124.0(3) . .
C5 N1 Zn1 116.7(3) . .
C7 N2 C6 113.7(3) . .
C7 N2 C13 111.6(3) . .
C6 N2 C13 113.9(3) . .
C7 N2 Zn1 107.6(3) . .
C6 N2 Zn1 106.3(3) . .
C13 N2 Zn1 102.8(2) . .
C12 N3 C8 119.2(4) . .
C12 N3 Zn1 123.9(3) . .
C8 N3 Zn1 116.5(3) . .
C16 N4 C15 113.6(3) . .
C16 N4 Zn2 110.0(2) . .
C15 N4 Zn2 101.9(2) . .
C16 N4 H4A 110.4 . .
C15 N4 H4A 110.4 . .
Zn2 N4 H4A 110.4 . .
C21 N5 C17 118.6(3) . .
C21 N5 Zn2 124.1(3) . .
C17 N5 Zn2 117.3(3) . .
O6 N6 O7 122.2(5) . .
O6 N6 C27 119.8(4) . .
O7 N6 C27 118.0(5) . .
O9 N7 O8 126.5(6) . .
O9 N7 C25 117.3(6) . .
O8 N7 C25 116.2(7) . .
C14 O1 Zn1 115.4(2) . .
C14 O1 Zn2 113.3(2) . .
Zn1 O1 Zn2 130.80(13) . .
P1 O2 Zn1 132.80(17) . .
P1 O3 Zn2 131.15(16) . .
P1 O4 Zn2 153.58(19) . 2_665
C22 O5 P1 123.4(3) . .
O4 P1 O3 116.20(17) . .
O4 P1 O2 113.59(19) . .
O3 P1 O2 114.82(16) . .
O4 P1 O5 104.02(16) . .
O3 P1 O5 101.15(15) . .
O2 P1 O5 104.78(16) . .
O2 Zn1 O1 100.29(11) . .
O2 Zn1 N1 99.43(13) . .
O1 Zn1 N1 124.47(12) . .
O2 Zn1 N3 102.37(14) . .
O1 Zn1 N3 117.41(12) . .
N1 Zn1 N3 107.99(12) . .
O2 Zn1 N2 177.36(12) . .
O1 Zn1 N2 81.14(11) . .
N1 Zn1 N2 77.94(13) . .
N3 Zn1 N2 78.79(14) . .
O4 Zn2 O1 120.79(12) 2_665 .
O4 Zn2 O3 102.11(12) 2_665 .
O1 Zn2 O3 92.55(10) . .
O4 Zn2 N5 113.42(13) 2_665 .
O1 Zn2 N5 122.27(12) . .
O3 Zn2 N5 94.38(12) . .
O4 Zn2 N4 93.02(12) 2_665 .
O1 Zn2 N4 81.44(11) . .
O3 Zn2 N4 164.71(12) . .
N5 Zn2 N4 77.32(12) . .

loop_
_geom_bond_atom_site_label_1
_geom_bond_atom_site_label_2
_geom_bond_distance
_geom_bond_site_symmetry_2
C1 N1 1.331(5) .
C1 C2 1.373(6) .
C1 H1 0.95 .
C2 C3 1.364(6) .
C2 H2 0.95 .
C3 C4 1.370(6) .
C3 H3 0.95 .
C4 C5 1.374(6) .
C4 H4 0.95 .
C5 N1 1.337(5) .
C5 C6 1.515(6) .
C6 N2 1.461(5) .
C6 H6A 0.99 .
C6 H6B 0.99 .
C7 N2 1.454(5) .
C7 C8 1.497(6) .
C7 H7A 0.99 .
C7 H7B 0.99 .
C8 N3 1.332(6) .
C8 C9 1.385(7) .
C9 C10 1.357(8) .
C9 H9 0.95 .
C10 C11 1.368(8) .
C10 H10 0.95 .
C11 C12 1.393(7) .
C11 H11 0.95 .
C12 N3 1.331(5) .
C12 H12 0.95 .
C13 N2 1.476(5) .
C13 C14 1.480(6) .
C13 H13A 0.99 .
C13 H13B 0.99 .
C14 O1 1.421(4) .
C14 C15 1.520(5) .
C14 H14 1 .
C15 N4 1.459(5) .
C15 H15A 0.99 .
C15 H15B 0.99 .
C16 N4 1.454(5) .
C16 C17 1.495(6) .
C16 H16A 0.99 .
C16 H16B 0.99 .
C17 N5 1.351(5) .
C17 C18 1.385(6) .
C18 C19 1.378(6) .
C18 H18 0.95 .
C19 C20 1.369(6) .
C19 H19 0.95 .
C20 C21 1.380(6) .
C20 H20 0.95 .
C21 N5 1.331(5) .
C21 H21 0.95 .
C22 O5 1.343(5) .
C22 C23 1.395(7) .
C22 C27 1.406(6) .
C23 C24 1.369(6) .
C23 H23 0.95 .
C24 C25 1.365(7) .
C24 H24 0.95 .
C25 C26 1.383(8) .
C25 N7 1.497(7) .
C26 C27 1.392(7) .
C26 H26 0.95 .
C27 N6 1.466(7) .
Cl1 O12 1.406(5) .
Cl1 O11 1.411(4) .
Cl1 O13 1.423(3) .
Cl1 O10 1.425(3) .
N1 Zn1 2.070(3) .
N2 Zn1 2.251(3) .
N3 Zn1 2.087(4) .
N4 Zn2 2.208(3) .
N4 H4A 0.93 .
N5 Zn2 2.100(3) .
N6 O6 1.206(5) .
N6 O7 1.228(5) .
N7 O9 1.223(8) .
N7 O8 1.231(7) .
O1 Zn1 1.971(2) .
O1 Zn2 2.002(2) .
O2 P1 1.497(3) .
O2 Zn1 1.963(3) .
O3 P1 1.495(3) .
O3 Zn2 2.005(2) .
O4 P1 1.479(3) .
O4 Zn2 1.949(3) 2_665
O5 P1 1.664(3) .
Zn2 O4 1.949(3) 2_665
